data_1548317
loop_
_publ_author_name
'Carlos Carbonell'
'Kyriakos C. Stylianou'
'Jordi Hernando'
'Emi Evangelio'
'Sarah A. Barnett'
'Saju Nettikadan'
'Inhar Imaz'
'Daniel Maspoch'

_publ_section_title
;
 Femtolitre chemistry assisted by microfluidic pen lithography
;
_journal_name_full 'Nature Communications'
_journal_page_first 2173
_journal_paper_doi 10.1038/ncomms3173
_journal_volume 4
_journal_year 2013
_chemical_absolute_configuration syn
_chemical_formula_moiety 'C8 H10 Cu N4 O4, H2 O'
_chemical_formula_sum 'C8 H12 Cu N4 O5'
_chemical_formula_weight 307.77
_space_group_IT_number 19
_symmetry_cell_setting orthorhombic
_symmetry_space_group_name_Hall 'P 2ac 2ab'
_symmetry_space_group_name_H-M 'P 21 21 21'
_atom_sites_solution_hydrogens geom
_atom_sites_solution_primary direct
_atom_sites_solution_secondary difmap
_cell_angle_alpha 90.00
_cell_angle_beta 90.00
_cell_angle_gamma 90.00
_cell_formula_units_Z 4
_cell_length_a 6.991(5)
_cell_length_b 10.778(5)
_cell_length_c 15.575(5)
_cell_measurement_temperature 293(2)
_cell_volume 1173.6(11)
_computing_structure_refinement 'SHELXL-97 (Sheldrick, 1997)'
_computing_structure_solution 'SHELXS-97 (Sheldrick, 1990)'
_diffrn_ambient_temperature 293(2)
_diffrn_measured_fraction_theta_full 0.961
_diffrn_measured_fraction_theta_max 0.961
_diffrn_radiation_monochromator graphite
_diffrn_radiation_source 'fine-focus sealed tube'
_diffrn_radiation_type MoK\a
_diffrn_radiation_wavelength 0.71073
_diffrn_reflns_av_R_equivalents 0.1308
_diffrn_reflns_av_sigmaI/netI 0.1443
_diffrn_reflns_limit_h_max 8
_diffrn_reflns_limit_h_min -9
_diffrn_reflns_limit_k_max 12
_diffrn_reflns_limit_k_min -13
_diffrn_reflns_limit_l_max 20
_diffrn_reflns_limit_l_min -20
_diffrn_reflns_number 11380
_diffrn_reflns_theta_full 28.66
_diffrn_reflns_theta_max 28.66
_diffrn_reflns_theta_min 2.62
_exptl_absorpt_coefficient_mu 1.882
_exptl_crystal_density_diffrn 1.742
_exptl_crystal_density_method 'not measured'
_exptl_crystal_F_000 680
_refine_diff_density_max 1.050
_refine_diff_density_min -0.866
_refine_diff_density_rms 0.133
_refine_ls_abs_structure_details 'Flack H D (1983), Acta Cryst. A39, 876-881'
_refine_ls_abs_structure_Flack 0.00(4)
_refine_ls_extinction_method none
_refine_ls_goodness_of_fit_ref 0.913
_refine_ls_hydrogen_treatment mixed
_refine_ls_matrix_type full
_refine_ls_number_parameters 169
_refine_ls_number_reflns 2901
_refine_ls_number_restraints 0
_refine_ls_restrained_S_all 0.913
_refine_ls_R_factor_all 0.1272
_refine_ls_R_factor_gt 0.0690
_refine_ls_shift/su_max 0.029
_refine_ls_shift/su_mean 0.001
_refine_ls_structure_factor_coef Fsqd
_refine_ls_weighting_details 'calc w=1/[\s^2^(Fo^2^)+(0.1000P)^2^+0.0000P] where P=(Fo^2^+2Fc^2^)/3'
_refine_ls_weighting_scheme calc
_refine_ls_wR_factor_gt 0.1471
_refine_ls_wR_factor_ref 0.1805
_reflns_number_gt 1863
_reflns_number_total 2901
_reflns_threshold_expression >2sigma(I)
_cod_data_source_file CuGHH2OH2O.cif
_cod_data_source_block Cu
_cod_depositor_comments
;
The following automatic conversions were performed:

'_symmetry_cell_setting' value 'Orthorhombic' changed to
'orthorhombic' according to the built-in table from CIF Core
dictionary named 'cif_core.dic' version 2.4.1 from 2010-06-29.

Automatic conversion script
Id: cif_fix_values 5376 2017-05-30 11:51:03Z andrius 
;
_cod_original_cell_volume 1173.6(20)
_cod_original_sg_symbol_H-M P212121
_cod_database_code 1548317

loop_
_symmetry_equiv_pos_as_xyz
'x, y, z'
'-x+1/2, -y, z+1/2'
'x+1/2, -y+1/2, -z'
'-x, y+1/2, -z+1/2'

loop_
_atom_site_label
_atom_site_type_symbol
_atom_site_fract_x
_atom_site_fract_y
_atom_site_fract_z
_atom_site_U_iso_or_equiv
_atom_site_adp_type
_atom_site_occupancy
_atom_site_symmetry_multiplicity
_atom_site_calc_flag
_atom_site_refinement_flags
_atom_site_disorder_assembly
_atom_site_disorder_group
Cu1 Cu 0.87643(13) 0.12377(8) 0.71943(6) 0.0213(2) Uani 1 1 d . . .
N3 N 0.7400(9) -0.0318(6) 0.7009(4) 0.0211(15) Uani 1 1 d . . .
O4 O 0.6983(9) 0.2418(6) 0.6129(5) 0.0392(17) Uani 1 1 d . . .
O3 O 0.5189(9) -0.1577(5) 0.7613(4) 0.0343(15) Uani 1 1 d . . .
O1 O 1.0206(9) 0.2735(5) 0.7571(4) 0.0253(13) Uani 1 1 d . . .
N2 N 1.0759(9) 0.0828(6) 0.6378(5) 0.0260(17) Uani 1 1 d . . .
N1 N 1.3460(10) 0.0672(8) 0.5724(5) 0.0389(19) Uani 1 1 d . . .
C4 C 0.8743(14) -0.0707(7) 0.5596(5) 0.0289(17) Uani 1 1 d . . .
H4C H 0.8941 -0.1364 0.5180 0.035 Uiso 1 1 calc R . .
H4D H 0.7879 -0.0108 0.5339 0.035 Uiso 1 1 calc R . .
C7 C 0.6094(11) -0.0584(7) 0.7569(5) 0.0235(17) Uani 1 1 d . . .
O2 O 1.0956(11) 0.1709(6) 0.8756(5) 0.049(2) Uani 1 1 d . . .
N4 N 0.6895(9) 0.1478(6) 0.8145(4) 0.0242(16) Uani 1 1 d . . .
C2 C 1.2292(13) -0.0191(9) 0.5362(7) 0.036(2) Uani 1 1 d . . .
H2 H 1.2608 -0.0743 0.4926 0.043 Uiso 1 1 calc R . .
C8 C 0.5639(12) 0.0385(8) 0.8229(6) 0.032(2) Uani 1 1 d . . .
H8A H 0.4317 0.0642 0.8165 0.038 Uiso 1 1 calc R . .
H8B H 0.5788 0.0032 0.8798 0.038 Uiso 1 1 calc R . .
C5 C 0.7795(10) -0.1249(8) 0.6370(5) 0.0220(16) Uani 1 1 d . . .
H5 H 0.6560 -0.1582 0.6182 0.026 Uiso 1 1 calc R . .
C1 C 1.2514(12) 0.1270(9) 0.6335(6) 0.035(2) Uani 1 1 d . . .
C3 C 1.0597(11) -0.0090(8) 0.5758(6) 0.0263(19) Uani 1 1 d . . .
C6 C 1.1011(12) 0.2642(7) 0.8290(6) 0.0245(18) Uani 1 1 d . . .
O5 O 1.0199(11) 0.4223(8) 0.6068(5) 0.0455(18) Uani 1 1 d . . .
H2A H 0.6034 0.2666 0.6600 0.07(4) Uiso 1 1 d . . .
H2B H 0.6210 0.2445 0.5572 0.13(6) Uiso 1 1 d . . .
H9A H 0.9428 0.4014 0.6437 0.04(3) Uiso 1 1 d . . .
H9B H 1.0285 0.4776 0.6248 0.12(7) Uiso 1 1 d . . .
H4A H 0.7526 0.1600 0.8640 0.006(19) Uiso 1 1 d . . .
H4B H 0.6180 0.2155 0.8038 0.03(2) Uiso 1 1 d . . .

loop_
_atom_site_aniso_label
_atom_site_aniso_U_11
_atom_site_aniso_U_22
_atom_site_aniso_U_33
_atom_site_aniso_U_23
_atom_site_aniso_U_13
_atom_site_aniso_U_12
Cu1 0.0220(4) 0.0136(4) 0.0282(5) -0.0018(4) 0.0029(5) -0.0004(4)
N3 0.020(3) 0.015(3) 0.029(4) -0.001(3) 0.000(3) 0.003(2)
O4 0.042(4) 0.029(4) 0.046(4) 0.000(3) 0.008(3) 0.004(3)
O3 0.038(3) 0.021(3) 0.045(4) 0.000(3) 0.015(3) -0.013(2)
O1 0.033(3) 0.021(3) 0.022(3) -0.002(2) -0.006(3) -0.008(2)
N2 0.032(4) 0.017(3) 0.029(4) -0.004(3) 0.000(3) -0.002(3)
N1 0.025(4) 0.042(5) 0.050(5) -0.002(4) 0.016(4) -0.002(3)
C4 0.043(5) 0.022(4) 0.022(4) -0.001(3) -0.002(5) -0.006(4)
C7 0.016(4) 0.027(4) 0.027(4) 0.002(3) 0.001(4) -0.002(3)
O2 0.069(5) 0.019(3) 0.058(5) 0.015(3) -0.031(4) -0.010(3)
N4 0.026(3) 0.017(4) 0.029(4) 0.000(3) 0.008(3) 0.001(2)
C2 0.042(6) 0.031(6) 0.035(5) -0.004(4) 0.019(4) -0.004(4)
C8 0.025(4) 0.026(5) 0.045(6) -0.001(4) 0.010(4) -0.002(3)
C5 0.023(4) 0.018(4) 0.025(4) -0.005(4) 0.000(3) -0.009(3)
C1 0.028(4) 0.035(5) 0.041(5) 0.014(5) 0.011(4) 0.001(4)
C3 0.025(4) 0.028(5) 0.025(5) 0.008(4) 0.005(3) 0.000(3)
C6 0.026(5) 0.014(4) 0.034(5) -0.001(3) 0.007(4) -0.001(3)
O5 0.060(5) 0.034(4) 0.043(4) 0.002(3) -0.007(4) -0.004(3)

loop_
_atom_type_symbol
_atom_type_description
_atom_type_scat_dispersion_real
_atom_type_scat_dispersion_imag
_atom_type_scat_source
C C 0.0033 0.0016 'International Tables Vol C Tables 4.2.6.8 and 6.1.1.4'
N N 0.0061 0.0033 'International Tables Vol C Tables 4.2.6.8 and 6.1.1.4'
O O 0.0106 0.0060 'International Tables Vol C Tables 4.2.6.8 and 6.1.1.4'
Cu Cu 0.3201 1.2651 'International Tables Vol C Tables 4.2.6.8 and 6.1.1.4'
H H 0.0000 0.0000 'International Tables Vol C Tables 4.2.6.8 and 6.1.1.4'

loop_
_geom_angle_atom_site_label_1
_geom_angle_atom_site_label_2
_geom_angle_atom_site_label_3
_geom_angle
_geom_angle_site_symmetry_1
_geom_angle_site_symmetry_3
N2 Cu1 N3 93.4(3) . .
N2 Cu1 O1 90.8(3) . .
N3 Cu1 O1 171.1(3) . .
N2 Cu1 N4 171.6(3) . .
N3 Cu1 N4 84.3(3) . .
O1 Cu1 N4 90.4(3) . .
N2 Cu1 O4 92.3(3) . .
N3 Cu1 O4 95.6(2) . .
O1 Cu1 O4 92.1(2) . .
N4 Cu1 O4 95.9(3) . .
C7 N3 C5 116.5(6) . .
C7 N3 Cu1 115.8(5) . .
C5 N3 Cu1 127.4(5) . .
C6 O1 Cu1 115.1(5) . .
C1 N2 C3 107.3(7) . .
C1 N2 Cu1 128.4(6) . .
C3 N2 Cu1 124.1(5) . .
C1 N1 C2 109.3(7) . .
C3 C4 C5 115.3(7) . .
O3 C7 N3 125.9(7) . .
O3 C7 C8 116.9(7) . .
N3 C7 C8 117.2(7) . .
C8 N4 Cu1 110.6(5) . .
C3 C2 N1 106.6(8) . .
N4 C8 C7 111.7(7) . .
N3 C5 C4 111.7(6) . .
N3 C5 C6 113.9(6) . 4_746
C4 C5 C6 109.8(7) . 4_746
N2 C1 N1 109.0(9) . .
C2 C3 N2 107.8(7) . .
C2 C3 C4 131.3(9) . .
N2 C3 C4 120.7(7) . .
O2 C6 O1 124.9(8) . .
O2 C6 C5 116.2(8) . 4_756
O1 C6 C5 118.9(7) . 4_756

loop_
_geom_bond_atom_site_label_1
_geom_bond_atom_site_label_2
_geom_bond_distance
_geom_bond_site_symmetry_2
Cu1 N2 1.938(7) .
Cu1 N3 1.951(6) .
Cu1 O1 1.991(5) .
Cu1 N4 1.992(6) .
Cu1 O4 2.434(7) .
N3 C7 1.295(10) .
N3 C5 1.439(10) .
O3 C7 1.245(9) .
O1 C6 1.257(10) .
N2 C1 1.318(11) .
N2 C3 1.388(11) .
N1 C1 1.325(11) .
N1 C2 1.360(12) .
C4 C3 1.478(11) .
C4 C5 1.495(11) .
C7 C8 1.500(11) .
O2 C6 1.241(10) .
N4 C8 1.475(10) .
C2 C3 1.341(12) .
C5 C6 1.551(11) 4_746
C6 C5 1.551(11) 4_756
